data_4503414
loop_
_publ_author_name
'Zhu, Xiandong'
'L\"u, Jian'
'Li, Xiaoju'
'Gao, Shuiying'
'Li, Guoliang'
'Xiao, Fuxian'
'Cao, Rong'

_publ_section_title
;
 Syntheses, Structures, Near-Infrared, and Visible Luminescence of
 Lanthanide-Organic Frameworks with Flexible Macrocyclic Polyamine Ligands
;
_journal_issue 6
_journal_name_full 'Crystal Growth &amp; Design'
_journal_page_first 1897
_journal_paper_doi 10.1021/cg701098t
_journal_volume 8
_journal_year 2008
_chemical_formula_sum 'C18 H34 N5 O13 Y'
_chemical_formula_weight 617.41
_chemical_name_systematic
; 
 ? 
;
_space_group_IT_number 2
_symmetry_cell_setting triclinic
_symmetry_space_group_name_Hall '-P 1'
_symmetry_space_group_name_H-M 'P -1'
_atom_sites_solution_hydrogens geom
_atom_sites_solution_primary direct
_atom_sites_solution_secondary difmap
_audit_creation_method SHELXL-97
_cell_angle_alpha 101.7800(10)
_cell_angle_beta 108.9730(10)
_cell_angle_gamma 111.2600(10)
_cell_formula_units_Z 2
_cell_length_a 8.9506(5)
_cell_length_b 12.1202(6)
_cell_length_c 13.5301(7)
_cell_measurement_reflns_used 3782
_cell_measurement_temperature 293(2)
_cell_measurement_theta_max 27.4797
_cell_measurement_theta_min 2.4977
_cell_volume 1204.12(11)
_computing_cell_refinement 'Bruker XSCANS'
_computing_data_collection 'Bruker XSCANS'
_computing_data_reduction 'Bruker XSCANS'
_computing_molecular_graphics 'Bruker SHELXTL'
_computing_publication_material 'Bruker SHELXTL'
_computing_structure_refinement 'SHELXL-97 (Sheldrick, 1997)'
_computing_structure_solution 'SHELXS-97 (Sheldrick, 1990)'
_diffrn_ambient_temperature 293(2)
_diffrn_measured_fraction_theta_full 0.988
_diffrn_measured_fraction_theta_max 0.988
_diffrn_measurement_device_type 'Siemens SMART CCD'
_diffrn_measurement_method 'phi and omega scans'
_diffrn_radiation_monochromator graphite
_diffrn_radiation_source 'fine-focus sealed tube'
_diffrn_radiation_type MoK\a
_diffrn_radiation_wavelength 0.71073
_diffrn_reflns_av_R_equivalents 0.0212
_diffrn_reflns_av_sigmaI/netI 0.0345
_diffrn_reflns_limit_h_max 10
_diffrn_reflns_limit_h_min -10
_diffrn_reflns_limit_k_max 14
_diffrn_reflns_limit_k_min -14
_diffrn_reflns_limit_l_max 10
_diffrn_reflns_limit_l_min -16
_diffrn_reflns_number 6645
_diffrn_reflns_theta_full 25.68
_diffrn_reflns_theta_max 25.68
_diffrn_reflns_theta_min 1.71
_exptl_absorpt_coefficient_mu 2.500
_exptl_absorpt_correction_T_max 0.878
_exptl_absorpt_correction_T_min 0.442
_exptl_absorpt_correction_type empirical
_exptl_absorpt_process_details 'SADABS (Sheldrick, 1996)'
_exptl_crystal_colour Colorless
_exptl_crystal_density_diffrn 1.703
_exptl_crystal_density_method 'not measured'
_exptl_crystal_description Prism
_exptl_crystal_F_000 640
_exptl_crystal_size_max 0.3200
_exptl_crystal_size_mid 0.2000
_exptl_crystal_size_min 0.0520
_refine_diff_density_max 2.398
_refine_diff_density_min -0.975
_refine_diff_density_rms 0.224
_refine_ls_extinction_method none
_refine_ls_goodness_of_fit_ref 1.141
_refine_ls_hydrogen_treatment mixed
_refine_ls_matrix_type full
_refine_ls_number_parameters 346
_refine_ls_number_reflns 4527
_refine_ls_number_restraints 0
_refine_ls_restrained_S_all 1.141
_refine_ls_R_factor_all 0.0651
_refine_ls_R_factor_gt 0.0566
_refine_ls_shift/su_max 0.001
_refine_ls_shift/su_mean 0.000
_refine_ls_structure_factor_coef Fsqd
_refine_ls_weighting_details 'calc w=1/[\s^2^(Fo^2^)+(0.0778P)^2^+5.7625P] where P=(Fo^2^+2Fc^2^)/3'
_refine_ls_weighting_scheme calc
_refine_ls_wR_factor_gt 0.1486
_refine_ls_wR_factor_ref 0.1617
_reflns_number_gt 4151
_reflns_number_total 4527
_reflns_threshold_expression >2sigma(I)
_cod_data_source_file cg701098t-file002.cif
_cod_data_source_block CCDC_661347_Y
_cod_depositor_comments
;
The following automatic conversions were performed:

'_symmetry_cell_setting' value 'Triclinic' changed to 'triclinic'
according to /home/saulius/struct/CIF-dictionaries/cif_core.dic
dictionary named 'cif_core.dic' version 2.4.1 from 2010-06-29.

Automatic conversion script
Id: cif_fix_values 1715 2011-07-08 13:25:40Z adriana 
;
_cod_original_sg_symbol_H-M P-1
_cod_database_code 4503414

loop_
_symmetry_equiv_pos_as_xyz
'x, y, z'
'-x, -y, -z'

loop_
_atom_site_label
_atom_site_type_symbol
_atom_site_fract_x
_atom_site_fract_y
_atom_site_fract_z
_atom_site_U_iso_or_equiv
_atom_site_adp_type
_atom_site_occupancy
_atom_site_symmetry_multiplicity
_atom_site_calc_flag
_atom_site_refinement_flags
Y1 Y 0.25601(5) -0.00116(4) 0.50968(3) 0.01425(17) Uani 1 1 d .
O1 O 0.1568(4) -0.0514(3) 0.6462(3) 0.0212(7) Uani 1 1 d .
O2 O -0.1248(4) -0.0921(3) 0.6115(3) 0.0210(7) Uani 1 1 d .
O3 O 0.4999(4) -0.0457(3) 1.3261(3) 0.0210(7) Uani 1 1 d .
O4 O 0.2330(5) -0.0976(3) 1.3286(3) 0.0217(7) Uani 1 1 d .
O5 O 0.0388(4) 0.1427(3) 0.5872(3) 0.0229(8) Uani 1 1 d .
O6 O 0.3258(5) 0.2003(3) 0.6371(3) 0.0223(7) Uani 1 1 d .
O7 O 0.2306(5) 0.7873(3) 0.4897(3) 0.0218(7) Uani 1 1 d .
O8 O 0.5027(5) 0.8611(4) 0.4998(3) 0.0254(8) Uani 1 1 d .
O9 O 0.1450(11) 0.2797(10) 0.1024(9) 0.134(4) Uani 1 1 d .
O10 O 0.3895(17) 0.3965(17) 0.1627(17) 0.275(11) Uani 1 1 d .
O11 O 0.217(4) 0.416(2) 0.045(2) 0.342(17) Uani 1 1 d .
N1 N 0.2521(6) 0.0229(4) 0.8792(3) 0.0214(9) Uani 1 1 d .
N2 N 0.3622(6) -0.1189(4) 1.0995(3) 0.0203(9) Uani 1 1 d .
N3 N 0.1266(7) 0.4038(5) 0.6642(5) 0.0352(12) Uani 1 1 d .
N4 N 0.1699(6) 0.5379(4) 0.3910(5) 0.0312(11) Uani 1 1 d .
N5 N 0.2477(12) 0.3671(8) 0.1037(9) 0.074(2) Uani 1 1 d .
C1 C 0.0318(6) -0.0670(4) 0.6740(4) 0.0168(9) Uani 1 1 d .
C2 C 0.0680(7) -0.0623(6) 0.7936(4) 0.0256(11) Uani 1 1 d .
H2A H -0.0108 -0.0361 0.8151 0.031 Uiso 1 1 calc R
H2B H 0.0375 -0.1477 0.7937 0.031 Uiso 1 1 calc R
C3 C 0.2672(7) 0.0059(5) 0.9858(4) 0.0262(11) Uani 1 1 d .
H3A H 0.1637 0.0017 0.9967 0.031 Uiso 1 1 calc R
H3B H 0.3724 0.0779 1.0476 0.031 Uiso 1 1 calc R
C4 C 0.2804(7) -0.1170(5) 0.9841(4) 0.0258(11) Uani 1 1 d .
H4A H 0.1620 -0.1887 0.9421 0.031 Uiso 1 1 calc R
H4B H 0.3515 -0.1271 0.9454 0.031 Uiso 1 1 calc R
C5 C 0.2462(7) -0.1130(6) 1.1570(4) 0.0261(11) Uani 1 1 d .
H5A H 0.1391 -0.1940 1.1227 0.031 Uiso 1 1 calc R
H5B H 0.2106 -0.0484 1.1451 0.031 Uiso 1 1 calc R
C6 C 0.3356(6) -0.0834(5) 1.2823(4) 0.0178(10) Uani 1 1 d .
C7 C 0.2934(8) 0.1553(5) 0.8902(5) 0.0281(12) Uani 1 1 d .
H7A H 0.2267 0.1807 0.9257 0.034 Uiso 1 1 calc R
H7B H 0.2526 0.1587 0.8157 0.034 Uiso 1 1 calc R
C8 C 0.4900(8) 0.2506(6) 0.9576(5) 0.0296(12) Uani 1 1 d .
H8A H 0.5012 0.3355 0.9696 0.036 Uiso 1 1 calc R
H8B H 0.5315 0.2436 1.0307 0.036 Uiso 1 1 calc R
C9 C 0.6123(8) 0.2367(5) 0.9057(5) 0.0284(12) Uani 1 1 d .
H9A H 0.5650 0.2361 0.8300 0.034 Uiso 1 1 calc R
H9B H 0.7282 0.3110 0.9484 0.034 Uiso 1 1 calc R
C10 C 0.1993(6) 0.2208(5) 0.6385(4) 0.0180(10) Uani 1 1 d .
C11 C 0.2441(8) 0.3507(6) 0.7142(6) 0.0372(15) Uani 1 1 d .
H11A H 0.2372 0.3444 0.7831 0.045 Uiso 1 1 calc R
H11B H 0.3661 0.4095 0.7338 0.045 Uiso 1 1 calc R
C12 C 0.1948(10) 0.4760(7) 0.5992(7) 0.0483(17) Uani 1 1 d .
H12A H 0.3168 0.5408 0.6476 0.058 Uiso 1 1 calc R
H12B H 0.1244 0.5188 0.5759 0.058 Uiso 1 1 calc R
C13 C 0.1897(11) 0.3933(7) 0.4959(7) 0.0487(18) Uani 1 1 d .
H13A H 0.2615 0.3514 0.5193 0.058 Uiso 1 1 calc R
H13B H 0.0680 0.3278 0.4480 0.058 Uiso 1 1 calc R
C14 C 0.2530(16) 0.4622(10) 0.4329(9) 0.075(3) Uani 1 1 d .
H14A H 0.2428 0.4019 0.3685 0.090 Uiso 1 1 calc R
H14B H 0.3791 0.5192 0.4789 0.090 Uiso 1 1 calc R
C15 C 0.3023(12) 0.6468(7) 0.3850(10) 0.070(3) Uani 1 1 d .
H15A H 0.2566 0.6472 0.3096 0.084 Uiso 1 1 calc R
H15B H 0.4093 0.6370 0.3989 0.084 Uiso 1 1 calc R
C16 C 0.3511(7) 0.7733(5) 0.4677(5) 0.0242(11) Uani 1 1 d .
C17 C 0.0133(11) 0.4567(9) 0.2860(7) 0.058(2) Uani 1 1 d .
H17A H -0.0548 0.3791 0.2944 0.069 Uiso 1 1 calc R
H17B H 0.0514 0.4334 0.2290 0.069 Uiso 1 1 calc R
C18 C -0.1076(11) 0.5136(8) 0.2447(6) 0.0513(19) Uani 1 1 d .
H18A H -0.2249 0.4451 0.1918 0.062 Uiso 1 1 calc R
H18B H -0.0626 0.5645 0.2044 0.062 Uiso 1 1 calc R
H1C H 0.355(10) 0.240(7) 0.258(6) 0.03(2) Uiso 1 1 d .
H2C H 0.587(10) 0.179(7) 0.258(6) 0.02(2) Uiso 1 1 d .
H2N H 0.460(8) -0.057(6) 1.136(5) 0.016(14) Uiso 1 1 d .
OW1 O 0.3858(9) 0.2196(7) 0.3007(7) 0.072(2) Uani 1 1 d .
OW2 O 0.6375(7) 0.1710(5) 0.2404(4) 0.0414(12) Uani 1 1 d .

loop_
_atom_site_aniso_label
_atom_site_aniso_U_11
_atom_site_aniso_U_22
_atom_site_aniso_U_33
_atom_site_aniso_U_23
_atom_site_aniso_U_13
_atom_site_aniso_U_12
Y1 0.0103(2) 0.0172(3) 0.0135(2) 0.00524(17) 0.00424(18) 0.00573(18)
O1 0.0165(17) 0.0309(19) 0.0199(17) 0.0119(15) 0.0088(14) 0.0126(15)
O2 0.0159(17) 0.0276(19) 0.0205(17) 0.0117(15) 0.0059(14) 0.0114(15)
O3 0.0132(17) 0.0311(19) 0.0180(17) 0.0081(15) 0.0053(14) 0.0114(15)
O4 0.0183(17) 0.0304(19) 0.0169(17) 0.0071(15) 0.0097(14) 0.0109(15)
O5 0.0132(17) 0.0250(19) 0.0241(18) 0.0096(15) 0.0046(15) 0.0053(15)
O6 0.0169(17) 0.0236(18) 0.0265(18) 0.0075(15) 0.0087(15) 0.0110(15)
O7 0.0175(17) 0.0192(17) 0.0292(19) 0.0080(15) 0.0108(15) 0.0091(14)
O8 0.0159(18) 0.0265(19) 0.0279(19) 0.0098(16) 0.0097(15) 0.0038(15)
O9 0.073(5) 0.124(8) 0.139(8) 0.012(6) 0.058(6) -0.014(5)
O10 0.080(8) 0.207(16) 0.28(2) -0.054(15) 0.016(10) -0.059(9)
O11 0.68(5) 0.35(3) 0.39(3) 0.32(3) 0.37(4) 0.42(4)
N1 0.020(2) 0.030(2) 0.0135(19) 0.0089(17) 0.0062(17) 0.0114(19)
N2 0.015(2) 0.030(2) 0.014(2) 0.0062(18) 0.0058(17) 0.010(2)
N3 0.030(3) 0.026(2) 0.043(3) 0.006(2) 0.009(2) 0.016(2)
N4 0.024(2) 0.017(2) 0.050(3) 0.008(2) 0.017(2) 0.0086(19)
N5 0.066(5) 0.058(5) 0.101(7) 0.023(5) 0.050(5) 0.024(4)
C1 0.016(2) 0.017(2) 0.018(2) 0.0085(19) 0.0061(19) 0.0081(19)
C2 0.019(3) 0.039(3) 0.020(3) 0.013(2) 0.010(2) 0.013(2)
C3 0.027(3) 0.039(3) 0.018(2) 0.013(2) 0.011(2) 0.019(3)
C4 0.028(3) 0.038(3) 0.015(2) 0.010(2) 0.009(2) 0.019(2)
C5 0.019(3) 0.045(3) 0.019(3) 0.014(2) 0.009(2) 0.018(2)
C6 0.017(2) 0.021(2) 0.016(2) 0.0079(19) 0.0060(19) 0.010(2)
C7 0.032(3) 0.032(3) 0.024(3) 0.009(2) 0.010(2) 0.021(3)
C8 0.037(3) 0.032(3) 0.021(3) 0.006(2) 0.011(2) 0.020(3)
C9 0.031(3) 0.029(3) 0.025(3) 0.012(2) 0.012(2) 0.014(2)
C10 0.015(2) 0.021(2) 0.016(2) 0.0066(19) 0.0045(19) 0.009(2)
C11 0.026(3) 0.025(3) 0.042(3) -0.002(3) -0.001(3) 0.016(2)
C12 0.044(4) 0.047(4) 0.063(5) 0.021(4) 0.032(4) 0.023(3)
C13 0.069(5) 0.033(3) 0.069(5) 0.026(3) 0.047(4) 0.031(4)
C14 0.123(9) 0.097(7) 0.081(6) 0.057(6) 0.072(7) 0.092(7)
C15 0.056(5) 0.036(4) 0.124(8) 0.011(5) 0.063(6) 0.016(4)
C16 0.018(2) 0.022(3) 0.033(3) 0.010(2) 0.012(2) 0.009(2)
C17 0.053(5) 0.069(5) 0.055(5) 0.011(4) 0.023(4) 0.039(4)
C18 0.052(4) 0.063(5) 0.038(4) 0.003(3) 0.017(3) 0.037(4)
OW1 0.056(4) 0.106(6) 0.098(5) 0.068(5) 0.050(4) 0.053(4)
OW2 0.043(3) 0.059(3) 0.039(3) 0.026(2) 0.025(2) 0.030(3)

loop_
_atom_type_symbol
_atom_type_description
_atom_type_scat_dispersion_real
_atom_type_scat_dispersion_imag
_atom_type_scat_source
C C 0.0033 0.0016 'International Tables Vol C Tables 4.2.6.8 and 6.1.1.4'
H H 0.0000 0.0000 'International Tables Vol C Tables 4.2.6.8 and 6.1.1.4'
N N 0.0061 0.0033 'International Tables Vol C Tables 4.2.6.8 and 6.1.1.4'
O O 0.0106 0.0060 'International Tables Vol C Tables 4.2.6.8 and 6.1.1.4'
Y Y -2.7962 3.5667 'International Tables Vol C Tables 4.2.6.8 and 6.1.1.4'

loop_
_geom_angle_atom_site_label_1
_geom_angle_atom_site_label_2
_geom_angle_atom_site_label_3
_geom_angle
_geom_angle_site_symmetry_1
_geom_angle_site_symmetry_3
O5 Y1 O8 145.33(13) 2_556 2_666
O5 Y1 O3 138.51(13) 2_556 2_657
O8 Y1 O3 74.92(13) 2_666 2_657
O5 Y1 O1 73.75(12) 2_556 .
O8 Y1 O1 139.89(13) 2_666 .
O3 Y1 O1 70.35(12) 2_657 .
O5 Y1 O4 77.76(13) 2_556 1_554
O8 Y1 O4 74.50(13) 2_666 1_554
O3 Y1 O4 121.05(12) 2_657 1_554
O1 Y1 O4 141.85(12) . 1_554
O5 Y1 O6 115.64(13) 2_556 .
O8 Y1 O6 76.72(13) 2_666 .
O3 Y1 O6 74.15(12) 2_657 .
O1 Y1 O6 75.04(12) . .
O4 Y1 O6 141.50(13) 1_554 .
O5 Y1 O2 74.33(12) 2_556 2_556
O8 Y1 O2 78.08(13) 2_666 2_556
O3 Y1 O2 143.51(13) 2_657 2_556
O1 Y1 O2 121.03(12) . 2_556
O4 Y1 O2 73.37(12) 1_554 2_556
O6 Y1 O2 76.11(12) . 2_556
O5 Y1 O7 72.71(12) 2_556 1_545
O8 Y1 O7 116.27(13) 2_666 1_545
O3 Y1 O7 79.15(12) 2_657 1_545
O1 Y1 O7 76.31(12) . 1_545
O4 Y1 O7 71.31(12) 1_554 1_545
O6 Y1 O7 145.93(12) . 1_545
O2 Y1 O7 135.65(12) 2_556 1_545
C1 O1 Y1 142.9(3) . .
C1 O2 Y1 135.2(3) . 2_556
C6 O3 Y1 144.1(3) . 2_657
C6 O4 Y1 136.4(3) . 1_556
C10 O5 Y1 178.8(3) . 2_556
C10 O6 Y1 118.0(3) . .
C16 O7 Y1 112.2(3) . 1_565
C16 O8 Y1 159.2(4) . 2_666
C3 N1 C2 108.2(4) . .
C3 N1 C7 110.6(4) . .
C2 N1 C7 109.2(4) . .
C5 N2 C4 109.4(4) . .
C5 N2 C9 110.4(4) . 2_657
C4 N2 C9 111.2(4) . 2_657
C5 N2 H2N 109(4) . .
C4 N2 H2N 109(4) . .
C9 N2 H2N 107(4) 2_657 .
C11 N3 C12 110.9(5) . .
C11 N3 C18 110.1(5) . 2_566
C12 N3 C18 111.2(5) . 2_566
C17 N4 C15 114.5(7) . .
C17 N4 C14 109.2(7) . .
C15 N4 C14 109.2(7) . .
O11 N5 O9 123(2) . .
O11 N5 O10 121(2) . .
O9 N5 O10 115.1(16) . .
O1 C1 O2 126.6(4) . .
O1 C1 C2 117.5(4) . .
O2 C1 C2 115.8(4) . .
N1 C2 C1 115.5(4) . .
N1 C2 H2A 108.4 . .
C1 C2 H2A 108.4 . .
N1 C2 H2B 108.4 . .
C1 C2 H2B 108.4 . .
H2A C2 H2B 107.5 . .
N1 C3 C4 109.6(4) . .
N1 C3 H3A 109.8 . .
C4 C3 H3A 109.8 . .
N1 C3 H3B 109.8 . .
C4 C3 H3B 109.8 . .
H3A C3 H3B 108.2 . .
N2 C4 C3 113.1(4) . .
N2 C4 H4A 109.0 . .
C3 C4 H4A 109.0 . .
N2 C4 H4B 109.0 . .
C3 C4 H4B 109.0 . .
H4A C4 H4B 107.8 . .
N2 C5 C6 113.8(4) . .
N2 C5 H5A 108.8 . .
C6 C5 H5A 108.8 . .
N2 C5 H5B 108.8 . .
C6 C5 H5B 108.8 . .
H5A C5 H5B 107.7 . .
O3 C6 O4 128.6(4) . .
O3 C6 C5 116.8(4) . .
O4 C6 C5 114.6(4) . .
N1 C7 C8 114.6(4) . .
N1 C7 H7A 108.6 . .
C8 C7 H7A 108.6 . .
N1 C7 H7B 108.6 . .
C8 C7 H7B 108.6 . .
H7A C7 H7B 107.6 . .
C9 C8 C7 116.1(5) . .
C9 C8 H8A 108.3 . .
C7 C8 H8A 108.3 . .
C9 C8 H8B 108.3 . .
C7 C8 H8B 108.3 . .
H8A C8 H8B 107.4 . .
N2 C9 C8 115.5(4) 2_657 .
N2 C9 H9A 108.4 2_657 .
C8 C9 H9A 108.4 . .
N2 C9 H9B 108.4 2_657 .
C8 C9 H9B 108.4 . .
H9A C9 H9B 107.5 . .
O5 C10 O6 126.1(5) . .
O5 C10 C11 116.1(4) . .
O6 C10 C11 117.8(4) . .
N3 C11 C10 114.4(5) . .
N3 C11 H11A 108.7 . .
C10 C11 H11A 108.7 . .
N3 C11 H11B 108.7 . .
C10 C11 H11B 108.7 . .
H11A C11 H11B 107.6 . .
N3 C12 C13 113.4(6) . .
N3 C12 H12A 108.9 . .
C13 C12 H12A 108.9 . .
N3 C12 H12B 108.9 . .
C13 C12 H12B 108.9 . .
H12A C12 H12B 107.7 . .
C14 C13 C12 113.4(6) . .
C14 C13 H13A 108.9 . .
C12 C13 H13A 108.9 . .
C14 C13 H13B 108.9 . .
C12 C13 H13B 108.9 . .
H13A C13 H13B 107.7 . .
C13 C14 N4 119.4(7) . .
C13 C14 H14A 107.5 . .
N4 C14 H14A 107.5 . .
C13 C14 H14B 107.5 . .
N4 C14 H14B 107.5 . .
H14A C14 H14B 107.0 . .
N4 C15 C16 113.7(6) . .
N4 C15 H15A 108.8 . .
C16 C15 H15A 108.8 . .
N4 C15 H15B 108.8 . .
C16 C15 H15B 108.8 . .
H15A C15 H15B 107.7 . .
O8 C16 O7 124.0(5) . .
O8 C16 C15 117.0(5) . .
O7 C16 C15 118.5(5) . .
N4 C17 C18 115.3(6) . .
N4 C17 H17A 108.5 . .
C18 C17 H17A 108.5 . .
N4 C17 H17B 108.5 . .
C18 C17 H17B 108.5 . .
H17A C17 H17B 107.5 . .
C17 C18 N3 115.0(6) . 2_566
C17 C18 H18A 108.5 . .
N3 C18 H18A 108.5 2_566 .
C17 C18 H18B 108.5 . .
N3 C18 H18B 108.5 2_566 .
H18A C18 H18B 107.5 . .

loop_
_geom_bond_atom_site_label_1
_geom_bond_atom_site_label_2
_geom_bond_distance
_geom_bond_site_symmetry_2
Y1 O5 2.275(3) 2_556
Y1 O8 2.275(4) 2_666
Y1 O3 2.337(3) 2_657
Y1 O1 2.389(3) .
Y1 O4 2.396(3) 1_554
Y1 O6 2.409(4) .
Y1 O2 2.411(3) 2_556
Y1 O7 2.440(3) 1_545
O1 C1 1.257(6) .
O2 C1 1.260(6) .
O2 Y1 2.411(3) 2_556
O3 C6 1.249(6) .
O3 Y1 2.337(3) 2_657
O4 C6 1.253(6) .
O4 Y1 2.396(3) 1_556
O5 C10 1.241(6) .
O5 Y1 2.275(3) 2_556
O6 C10 1.248(6) .
O7 C16 1.266(6) .
O7 Y1 2.440(3) 1_565
O8 C16 1.242(6) .
O8 Y1 2.275(3) 2_666
O9 N5 1.115(11) .
O10 N5 1.127(18) .
O11 N5 1.112(17) .
N1 C3 1.468(6) .
N1 C2 1.469(7) .
N1 C7 1.473(7) .
N2 C5 1.498(6) .
N2 C4 1.502(6) .
N2 C9 1.517(7) 2_657
N2 H2N 0.81(6) .
N3 C11 1.477(7) .
N3 C12 1.478(9) .
N3 C18 1.519(8) 2_566
N4 C17 1.445(9) .
N4 C15 1.457(9) .
N4 C14 1.465(9) .
C1 C2 1.528(7) .
C2 H2A 0.9700 .
C2 H2B 0.9700 .
C3 C4 1.533(8) .
C3 H3A 0.9700 .
C3 H3B 0.9700 .
C4 H4A 0.9700 .
C4 H4B 0.9700 .
C5 C6 1.518(7) .
C5 H5A 0.9700 .
C5 H5B 0.9700 .
C7 C8 1.522(8) .
C7 H7A 0.9700 .
C7 H7B 0.9700 .
C8 C9 1.518(8) .
C8 H8A 0.9700 .
C8 H8B 0.9700 .
C9 N2 1.517(7) 2_657
C9 H9A 0.9700 .
C9 H9B 0.9700 .
C10 C11 1.519(7) .
C11 H11A 0.9700 .
C11 H11B 0.9700 .
C12 C13 1.522(10) .
C12 H12A 0.9700 .
C12 H12B 0.9700 .
C13 C14 1.417(11) .
C13 H13A 0.9700 .
C13 H13B 0.9700 .
C14 H14A 0.9700 .
C14 H14B 0.9700 .
C15 C16 1.513(9) .
C15 H15A 0.9700 .
C15 H15B 0.9700 .
C17 C18 1.505(10) .
C17 H17A 0.9700 .
C17 H17B 0.9700 .
C18 N3 1.519(8) 2_566
C18 H18A 0.9700 .
C18 H18B 0.9700 .
OW1 H1C 0.69(7) .
OW2 H2C 0.60(7) .

loop_
_geom_torsion_atom_site_label_1
_geom_torsion_atom_site_label_2
_geom_torsion_atom_site_label_3
_geom_torsion_atom_site_label_4
_geom_torsion
_geom_torsion_site_symmetry_1
_geom_torsion_site_symmetry_4
O5 Y1 O1 C1 -43.7(5) 2_556 .
O8 Y1 O1 C1 126.0(5) 2_666 .
O3 Y1 O1 C1 157.5(6) 2_657 .
O4 Y1 O1 C1 -86.9(6) 1_554 .
O6 Y1 O1 C1 79.3(5) . .
O2 Y1 O1 C1 16.1(6) 2_556 .
O7 Y1 O1 C1 -119.3(5) 1_545 .
O5 Y1 O6 C10 -4.8(4) 2_556 .
O8 Y1 O6 C10 140.7(4) 2_666 .
O3 Y1 O6 C10 -141.5(4) 2_657 .
O1 Y1 O6 C10 -68.1(3) . .
O4 Y1 O6 C10 98.2(4) 1_554 .
O2 Y1 O6 C10 59.9(3) 2_556 .
O7 Y1 O6 C10 -101.7(4) 1_545 .
Y1 O1 C1 O2 20.7(9) . .
Y1 O1 C1 C2 -162.7(4) . .
Y1 O2 C1 O1 -53.3(7) 2_556 .
Y1 O2 C1 C2 130.1(4) 2_556 .
C3 N1 C2 C1 -174.3(4) . .
C7 N1 C2 C1 65.2(6) . .
O1 C1 C2 N1 31.9(7) . .
O2 C1 C2 N1 -151.2(4) . .
C2 N1 C3 C4 77.5(5) . .
C7 N1 C3 C4 -162.9(4) . .
C5 N2 C4 C3 62.8(6) . .
C9 N2 C4 C3 -175.0(4) 2_657 .
N1 C3 C4 N2 158.7(4) . .
C4 N2 C5 C6 -166.4(5) . .
C9 N2 C5 C6 70.8(6) 2_657 .
Y1 O3 C6 O4 10.7(9) 2_657 .
Y1 O3 C6 C5 -171.0(4) 2_657 .
Y1 O4 C6 O3 29.9(8) 1_556 .
Y1 O4 C6 C5 -148.3(4) 1_556 .
N2 C5 C6 O3 12.2(7) . .
N2 C5 C6 O4 -169.3(4) . .
C3 N1 C7 C8 73.2(6) . .
C2 N1 C7 C8 -167.8(4) . .
N1 C7 C8 C9 66.5(6) . .
C7 C8 C9 N2 -68.8(6) . 2_657
Y1 O5 C10 O6 -96(18) 2_556 .
Y1 O5 C10 C11 88(18) 2_556 .
Y1 O6 C10 O5 6.8(7) . .
Y1 O6 C10 C11 -176.6(4) . .
C12 N3 C11 C10 -87.8(7) . .
C18 N3 C11 C10 148.7(6) 2_566 .
O5 C10 C11 N3 -43.6(8) . .
O6 C10 C11 N3 139.5(5) . .
C11 N3 C12 C13 66.0(8) . .
C18 N3 C12 C13 -171.2(6) 2_566 .
N3 C12 C13 C14 179.2(7) . .
C12 C13 C14 N4 -56.5(12) . .
C17 N4 C14 C13 -84.4(10) . .
C15 N4 C14 C13 149.7(9) . .
C17 N4 C15 C16 124.5(8) . .
C14 N4 C15 C16 -112.8(8) . .
Y1 O8 C16 O7 -117.8(9) 2_666 .
Y1 O8 C16 C15 53.8(13) 2_666 .
Y1 O7 C16 O8 30.2(7) 1_565 .
Y1 O7 C16 C15 -141.2(6) 1_565 .
N4 C15 C16 O8 152.4(6) . .
N4 C15 C16 O7 -35.5(11) . .
C15 N4 C17 C18 -69.5(9) . .
C14 N4 C17 C18 167.7(7) . .
N4 C17 C18 N3 -37.6(10) . 2_566
